data_4128009
loop_
_publ_author_name
'Tao, Wenjie'
'Bower, Jamey K.'
'Moore, Curtis E.'
'Zhang, Shiyu'

_publ_section_title
;
 Dicopper \m-Oxo, \m-Nitrosyl Complex from the Activation of NO or Nitrite
 at a Dicopper Center.
;
_journal_issue 26
_journal_name_full 'Journal of the American Chemical Society'
_journal_page_first 10159
_journal_page_last 10164
_journal_paper_doi 10.1021/jacs.9b03635
_journal_volume 141
_journal_year 2019
_chemical_formula_moiety 'C36 H25 Cu2 F6 N4 O2, C32 H12 B F24'
_chemical_formula_sum 'C68 H37 B Cu2 F30 N4 O2'
_chemical_formula_weight 1649.90
_space_group_crystal_system triclinic
_space_group_IT_number 2
_space_group_name_Hall '-P 1'
_space_group_name_H-M_alt 'P -1'
_symmetry_space_group_name_Hall '-P 1'
_symmetry_space_group_name_H-M 'P -1'
_atom_sites_solution_hydrogens geom
_atom_sites_solution_primary dual
_atom_sites_solution_secondary difmap
_audit_creation_date 2019-03-22
_audit_creation_method
;
Olex2 1.2-beta
(compiled 2018.05.29 svn.r3508 for OlexSys, GUI svn.r5506)
;
_cell_angle_alpha 102.584(2)
_cell_angle_beta 97.674(2)
_cell_angle_gamma 91.056(2)
_cell_formula_units_Z 2
_cell_length_a 12.8267(6)
_cell_length_b 16.7290(9)
_cell_length_c 18.0934(9)
_cell_measurement_reflns_used 9445
_cell_measurement_temperature 100
_cell_measurement_theta_max 27.059
_cell_measurement_theta_min 2.958
_cell_volume 3750.7(3)
_computing_cell_refinement 'SAINT v8.38A (Bruker, 2017)'
_computing_data_collection 'APEX3 v2017.3-0 (Bruker, 2017)'
_computing_data_reduction 'SAINT v8.38A (Bruker, 2017)'
_computing_molecular_graphics 'Olex2 (Dolomanov et al., 2009)'
_computing_publication_material 'Olex2 (Dolomanov et al., 2009)'
_computing_structure_refinement 'ShelXL (Sheldrick, 2015)'
_computing_structure_solution 'ShelXT (Sheldrick, 2015)'
_diffrn_ambient_temperature 100
_diffrn_detector 'Bruker Photon II area detector'
_diffrn_detector_area_resol_mean 10.5
_diffrn_detector_type 'CMOS area detector'
_diffrn_measured_fraction_theta_full 0.998
_diffrn_measured_fraction_theta_max 0.995
_diffrn_measurement_device 'Kappa Four-Circle Diffractometer'
_diffrn_measurement_device_type 'Bruker D8 Venture'
_diffrn_measurement_method '\w and \f scans'
_diffrn_radiation_monochromator 'Curved-Graphite, Bruker TRIUMPH'
_diffrn_radiation_probe x-ray
_diffrn_radiation_type MoK\a
_diffrn_radiation_wavelength 0.71073
_diffrn_reflns_av_R_equivalents 0.0385
_diffrn_reflns_av_unetI/netI 0.0212
_diffrn_reflns_Laue_measured_fraction_full 0.998
_diffrn_reflns_Laue_measured_fraction_max 0.995
_diffrn_reflns_limit_h_max 16
_diffrn_reflns_limit_h_min -16
_diffrn_reflns_limit_k_max 21
_diffrn_reflns_limit_k_min -21
_diffrn_reflns_limit_l_max 23
_diffrn_reflns_limit_l_min -23
_diffrn_reflns_number 119608
_diffrn_reflns_point_group_measured_fraction_full 0.998
_diffrn_reflns_point_group_measured_fraction_max 0.995
_diffrn_reflns_theta_full 25.000
_diffrn_reflns_theta_max 27.147
_diffrn_reflns_theta_min 2.878
_diffrn_source 'sealed tube'
_diffrn_source_type fine-focus
_diffrn_standards_number 0
_exptl_absorpt_coefficient_mu 0.686
_exptl_absorpt_correction_T_max 0.0943
_exptl_absorpt_correction_T_min 0.0627
_exptl_absorpt_correction_type multi-scan
_exptl_absorpt_process_details
'SADABS-2016/2 (Bruker,2016/2) was used for absorption correction. wR2(int) was 0.0599 before and 0.0499 after correction. The Ratio of minimum to maximum transmission is 0.6649. The \l/2 correction factor is Not present.'
_exptl_crystal_colour 'Light Yellow'
_exptl_crystal_colour_modifier light
_exptl_crystal_colour_primary yellow
_exptl_crystal_density_diffrn 1.461
_exptl_crystal_description Rod
_exptl_crystal_F_000 1644
_exptl_crystal_size_max 0.52
_exptl_crystal_size_mid 0.16
_exptl_crystal_size_min 0.07
_refine_diff_density_max 0.638
_refine_diff_density_min -0.493
_refine_diff_density_rms 0.053
_refine_ls_extinction_method none
_refine_ls_goodness_of_fit_ref 1.021
_refine_ls_hydrogen_treatment constr
_refine_ls_matrix_type full
_refine_ls_number_parameters 1045
_refine_ls_number_reflns 16565
_refine_ls_number_restraints 144
_refine_ls_restrained_S_all 1.040
_refine_ls_R_factor_all 0.0474
_refine_ls_R_factor_gt 0.0371
_refine_ls_shift/su_max 0.002
_refine_ls_shift/su_mean 0.000
_refine_ls_structure_factor_coef Fsqd
_refine_ls_weighting_details 'w=1/[\s^2^(Fo^2^)+(0.0524P)^2^+2.4170P] where P=(Fo^2^+2Fc^2^)/3'
_refine_ls_weighting_scheme calc
_refine_ls_wR_factor_gt 0.0970
_refine_ls_wR_factor_ref 0.1051
_reflns_Friedel_coverage 0.000
_reflns_number_gt 13731
_reflns_number_total 16565
_reflns_threshold_expression 'I > 2\s(I)'
_cod_data_source_file ja9b03635_si_002.cif
_cod_data_source_block Zhang2157
_cod_depositor_comments
;
The following automatic conversions were performed:

'_diffrn_radiation_probe' value 'X-ray' changed to 'x-ray' according
to
/home/data/users/saulius/crontab/automatic-downloads/current/ACS/lib/dictionaries/cif_core.dic
dictionary named 'cif_core.dic' version 2.4.2 from 2011-04-26.

'_exptl_crystal_colour_modifier' value 'Light' changed to 'light'
according to
/home/data/users/saulius/crontab/automatic-downloads/current/ACS/lib/dictionaries/cif_core.dic
dictionary named 'cif_core.dic' version 2.4.2 from 2011-04-26.

'_exptl_crystal_colour_primary' value 'Yellow' changed to 'yellow'
according to
/home/data/users/saulius/crontab/automatic-downloads/current/ACS/lib/dictionaries/cif_core.dic
dictionary named 'cif_core.dic' version 2.4.2 from 2011-04-26.

Automatic conversion script
Id: cif_fix_values 4973 2017-02-22 13:04:09Z antanas 
;
_cod_database_code 4128009
_shelx_shelxl_version_number 2018/3
_shelx_space_group_comment
;
The symmetry employed for this shelxl refinement is uniquely defined
by the following loop, which should always be used as a source of
symmetry information in preference to the above space-group names.
They are only intended as comments.
;
_shelx_estimated_absorpt_t_max 0.954
_shelx_estimated_absorpt_t_min 0.717
_olex2_refinement_description
;
1. Fixed Uiso
 At 1.2 times of:
  All C(H) groups
2. Restrained distances
 F5B-C36 = F5-C36 = F6-C36 = F6B-C36 = F4-C36 = F4B-C36
 1.3 with sigma of 0.02
 F5B-F4B
 2.1 with sigma of 0.02
 F4B-F6B
 2.1 with sigma of 0.02
 F5B-F6B
 2.1 with sigma of 0.02
 F4-F5
 2.1 with sigma of 0.02
 F5-F6
 2.1 with sigma of 0.02
 F6-F4
 2.1 with sigma of 0.02
3. Uiso/Uaniso restraints and constraints
Uanis(F5B) = Uanis(F5)
Uanis(C60) = Uanis(C60B)
4. Rigid body (RIGU) restrains
 C68, F28, F29, F30, F28B, F29B, F30B
 with sigma for 1-2 distances of 0.002 and sigma for 1-3 distances of 0.002
 C36, F4, F5, F6, F4B, F5B, F6B
 with sigma for 1-2 distances of 0.001 and sigma for 1-3 distances of 0.001
 C57, F22, F23, F24, C60, F22B, F23B, F24B, C60B
 with sigma for 1-2 distances of 0.002 and sigma for 1-3 distances of 0.002
5. Others
 Sof(F28B)=Sof(F29B)=Sof(F30B)=1-FVAR(1)
 Sof(F28)=Sof(F29)=Sof(F30)=FVAR(1)
 Sof(F4B)=Sof(F5B)=Sof(F6B)=1-FVAR(2)
 Sof(F4)=Sof(F5)=Sof(F6)=FVAR(2)
 Sof(F22B)=Sof(F23B)=Sof(F24B)=Sof(C60B)=1-FVAR(3)
 Sof(F22)=Sof(F23)=Sof(F24)=Sof(C60)=FVAR(3)
6.a Ternary CH refined with riding coordinates:
 C6(H6), C23(H23)
6.b Aromatic/amide H refined with riding coordinates:
 C1(H1), C2(H2), C3(H3), C4(H4), C8(H8), C9(H9), C10(H10), C11(H11), C13(H13),
 C14(H14), C15(H15), C16(H16), C18(H18), C19(H19), C20(H20), C21(H21), C25(H25),
  C26(H26), C27(H27), C28(H28), C30(H30), C32(H32), C34(H34), C38(H38),
 C40(H40), C42(H42), C46(H46), C48(H48), C50(H50), C54(H54), C56(H56), C58(H58),
  C62(H62), C64(H64), C66(H66)
;
_olex2_submission_special_instructions 'No special instructions were received'

loop_
_space_group_symop_operation_xyz
'x, y, z'
'-x, -y, -z'

loop_
_atom_site_label
_atom_site_type_symbol
_atom_site_fract_x
_atom_site_fract_y
_atom_site_fract_z
_atom_site_U_iso_or_equiv
_atom_site_adp_type
_atom_site_occupancy
_atom_site_site_symmetry_order
_atom_site_calc_flag
_atom_site_refinement_flags_posn
_atom_site_refinement_flags_adp
_atom_site_refinement_flags_occupancy
_atom_site_disorder_assembly
_atom_site_disorder_group
Cu1 Cu 0.17780(2) 0.57214(2) 0.81643(2) 0.03153(6) Uani 1 1 d . . . . .
Cu2 Cu 0.24958(2) 0.44064(2) 0.82754(2) 0.03093(6) Uani 1 1 d . . . . .
F1 F 0.01464(11) 0.32852(9) 0.56725(7) 0.0489(3) Uani 1 1 d . . . . .
F2 F -0.0898(2) 0.42613(12) 0.56701(9) 0.0975(8) Uani 1 1 d . . . . .
F3 F -0.14511(11) 0.31012(11) 0.58431(9) 0.0706(5) Uani 1 1 d . . . . .
O1 O 0.37046(10) 0.63159(8) 0.80143(7) 0.0295(3) Uani 1 1 d . . . . .
O2 O 0.45083(10) 0.49889(8) 0.81958(7) 0.0270(3) Uani 1 1 d . . . . .
N1 N 0.22036(13) 0.67718(11) 0.89294(9) 0.0328(3) Uani 1 1 d . . . . .
N2 N 0.16207(13) 0.63199(10) 0.72556(9) 0.0322(3) Uani 1 1 d . . . . .
N3 N 0.32494(13) 0.35586(10) 0.74880(9) 0.0307(3) Uani 1 1 d . . . . .
N4 N 0.35363(12) 0.42270(10) 0.91469(9) 0.0304(3) Uani 1 1 d . . . . .
C1 C 0.18399(18) 0.69792(15) 0.96070(12) 0.0416(5) Uani 1 1 d . . . . .
H1 H 0.140765 0.658896 0.975204 0.050 Uiso 1 1 calc R . . . .
C2 C 0.2069(2) 0.77330(17) 1.00977(13) 0.0513(6) Uani 1 1 d . . . . .
H2 H 0.179169 0.786080 1.056871 0.062 Uiso 1 1 calc R . . . .
C3 C 0.2704(2) 0.82994(17) 0.98969(14) 0.0541(6) Uani 1 1 d . . . . .
H3 H 0.288071 0.882090 1.022977 0.065 Uiso 1 1 calc R . . . .
C4 C 0.30815(18) 0.80948(14) 0.91998(13) 0.0427(5) Uani 1 1 d . . . . .
H4 H 0.352011 0.847510 0.904707 0.051 Uiso 1 1 calc R . . . .
C5 C 0.28123(15) 0.73338(12) 0.87326(11) 0.0312(4) Uani 1 1 d . . . . .
C6 C 0.32095(15) 0.70692(12) 0.79687(11) 0.0299(4) Uani 1 1 d . . . . .
H6 H 0.374449 0.748689 0.791369 0.036 Uiso 1 1 calc R . . . .
C7 C 0.23322(15) 0.69356(12) 0.72953(10) 0.0305(4) Uani 1 1 d . . . . .
C8 C 0.22664(17) 0.74206(14) 0.67632(12) 0.0381(4) Uani 1 1 d . . . . .
H8 H 0.278322 0.784789 0.680352 0.046 Uiso 1 1 calc R . . . .
C9 C 0.14345(18) 0.72729(16) 0.61706(12) 0.0443(5) Uani 1 1 d . . . . .
H9 H 0.137102 0.759853 0.579884 0.053 Uiso 1 1 calc R . . . .
C10 C 0.07028(18) 0.66491(16) 0.61283(12) 0.0435(5) Uani 1 1 d . . . . .
H10 H 0.012310 0.653865 0.572886 0.052 Uiso 1 1 calc R . . . .
C11 C 0.08240(17) 0.61823(14) 0.66786(11) 0.0384(4) Uani 1 1 d . . . . .
H11 H 0.032045 0.574742 0.664398 0.046 Uiso 1 1 calc R . . . .
C12 C 0.44612(13) 0.60570(11) 0.75511(10) 0.0270(3) Uani 1 1 d . . . . .
C13 C 0.48041(15) 0.64638(13) 0.70326(11) 0.0335(4) Uani 1 1 d . . . . .
H13 H 0.449277 0.695553 0.695582 0.040 Uiso 1 1 calc R . . . .
C14 C 0.56085(16) 0.61494(13) 0.66232(11) 0.0360(4) Uani 1 1 d . . . . .
H14 H 0.584881 0.643014 0.626979 0.043 Uiso 1 1 calc R . . . .
C15 C 0.60539(16) 0.54366(13) 0.67287(11) 0.0359(4) Uani 1 1 d . . . . .
H15 H 0.660571 0.522817 0.645109 0.043 Uiso 1 1 calc R . . . .
C16 C 0.57015(15) 0.50157(12) 0.72413(11) 0.0321(4) Uani 1 1 d . . . . .
H16 H 0.600568 0.451824 0.730795 0.038 Uiso 1 1 calc R . . . .
C17 C 0.49055(14) 0.53261(11) 0.76533(10) 0.0267(3) Uani 1 1 d . . . . .
C18 C 0.27339(17) 0.29723(13) 0.69242(12) 0.0375(4) Uani 1 1 d . . . . .
H18 H 0.199035 0.298694 0.681248 0.045 Uiso 1 1 calc R . . . .
C19 C 0.32393(19) 0.23472(13) 0.64984(12) 0.0411(5) Uani 1 1 d . . . . .
H19 H 0.284879 0.194463 0.610060 0.049 Uiso 1 1 calc R . . . .
C20 C 0.43142(19) 0.23166(13) 0.66587(12) 0.0411(5) Uani 1 1 d . . . . .
H20 H 0.467690 0.188788 0.637991 0.049 Uiso 1 1 calc R . . . .
C21 C 0.48600(17) 0.29237(12) 0.72356(12) 0.0358(4) Uani 1 1 d . . . . .
H21 H 0.560404 0.292167 0.735417 0.043 Uiso 1 1 calc R . . . .
C22 C 0.43029(15) 0.35301(11) 0.76337(10) 0.0286(4) Uani 1 1 d . . . . .
C23 C 0.48409(14) 0.41998(11) 0.82846(10) 0.0280(4) Uani 1 1 d . . . . .
H23 H 0.562207 0.418205 0.829909 0.034 Uiso 1 1 calc R . . . .
C24 C 0.45450(14) 0.41013(11) 0.90425(10) 0.0282(4) Uani 1 1 d . . . . .
C25 C 0.52697(16) 0.38693(12) 0.95846(11) 0.0354(4) Uani 1 1 d . . . . .
H25 H 0.597750 0.378732 0.949627 0.042 Uiso 1 1 calc R . . . .
C26 C 0.49489(19) 0.37581(14) 1.02590(12) 0.0428(5) Uani 1 1 d . . . . .
H26 H 0.543300 0.359782 1.063895 0.051 Uiso 1 1 calc R . . . .
C27 C 0.3920(2) 0.38833(14) 1.03688(12) 0.0427(5) Uani 1 1 d . . . . .
H27 H 0.368063 0.380781 1.082489 0.051 Uiso 1 1 calc R . . . .
C28 C 0.32382(17) 0.41203(13) 0.98073(11) 0.0370(4) Uani 1 1 d . . . . .
H28 H 0.252980 0.421203 0.988949 0.044 Uiso 1 1 calc R . . . .
C29 C 0.10297(14) 0.46295(12) 0.79080(11) 0.0297(4) Uani 1 1 d . . . . .
C30 C 0.06841(15) 0.43060(12) 0.71264(11) 0.0326(4) Uani 1 1 d . . . . .
H30 H 0.115940 0.432495 0.676968 0.039 Uiso 1 1 calc R . . . .
C31 C -0.03284(16) 0.39586(13) 0.68551(12) 0.0354(4) Uani 1 1 d . . . . .
C32 C -0.10589(16) 0.39450(14) 0.73557(13) 0.0399(5) Uani 1 1 d . . . . .
H32 H -0.175220 0.371380 0.717358 0.048 Uiso 1 1 calc R . . . .
C33 C -0.07488(15) 0.42784(13) 0.81295(12) 0.0363(4) Uani 1 1 d . . . . .
C34 C 0.02668(15) 0.46024(12) 0.84015(11) 0.0318(4) Uani 1 1 d . . . . .
H34 H 0.045740 0.481282 0.893539 0.038 Uiso 1 1 calc R . . . .
C35 C -0.06369(19) 0.36547(15) 0.60168(13) 0.0475(5) Uani 1 1 d . . . . .
C36 C -0.15465(18) 0.43048(18) 0.86649(15) 0.0525(5) Uani 1 1 d D U . . .
F4 F -0.1142(3) 0.4520(2) 0.94139(15) 0.0642(9) Uani 0.756(10) 1 d D U P A 1
F5 F -0.2105(3) 0.3621(2) 0.8592(3) 0.0952(12) Uani 0.756(10) 1 d D U P A 1
F6 F -0.2273(3) 0.4854(3) 0.8595(3) 0.0842(12) Uani 0.756(10) 1 d D U P A 1
F4B F -0.1160(10) 0.4095(17) 0.9243(10) 0.131(5) Uani 0.244(10) 1 d D U P A 2
F5B F -0.2325(12) 0.3738(9) 0.8276(8) 0.0952(12) Uani 0.244(10) 1 d D U P A 2
F6B F -0.1948(15) 0.5003(7) 0.8761(12) 0.099(4) Uani 0.244(10) 1 d D U P A 2
F7 F 0.62548(11) 0.22357(10) 0.55071(10) 0.0622(4) Uani 1 1 d . . . . .
F8 F 0.65143(11) 0.29446(12) 0.47098(9) 0.0654(4) Uani 1 1 d . . . . .
F9 F 0.64109(11) 0.35281(11) 0.58649(10) 0.0729(5) Uani 1 1 d . . . . .
F10 F 0.31273(16) 0.51162(9) 0.51821(12) 0.0757(5) Uani 1 1 d . . . . .
F11 F 0.17090(11) 0.44425(9) 0.52145(11) 0.0685(5) Uani 1 1 d . . . . .
F12 F 0.28801(14) 0.47234(10) 0.61821(9) 0.0661(4) Uani 1 1 d . . . . .
F13 F -0.08387(10) 0.13604(10) 0.53834(8) 0.0541(3) Uani 1 1 d . . . . .
F14 F 0.01275(11) 0.18933(9) 0.64383(8) 0.0512(3) Uani 1 1 d . . . . .
F15 F -0.04316(13) 0.06369(10) 0.62096(11) 0.0665(5) Uani 1 1 d . . . . .
F16 F 0.28816(16) -0.09524(10) 0.59719(12) 0.0799(5) Uani 1 1 d . . . . .
F17 F 0.36401(19) 0.01304(12) 0.66534(11) 0.0951(7) Uani 1 1 d . . . . .
F18 F 0.41312(16) -0.04042(15) 0.55840(14) 0.1012(8) Uani 1 1 d . . . . .
F19 F 0.18108(12) -0.15586(9) 0.21643(12) 0.0745(5) Uani 1 1 d . . . . .
F20 F 0.30072(16) -0.17761(9) 0.30371(9) 0.0651(4) Uani 1 1 d . . . . .
F21 F 0.33178(13) -0.19232(8) 0.18881(8) 0.0570(4) Uani 1 1 d . . . . .
F25 F 0.20066(14) 0.30484(12) 0.16493(11) 0.0759(5) Uani 1 1 d . . . . .
F26 F 0.12446(17) 0.38673(10) 0.24310(11) 0.0755(5) Uani 1 1 d . . . . .
F27 F 0.03559(14) 0.32158(13) 0.14030(12) 0.0870(7) Uani 1 1 d . . . . .
C37 C 0.31726(14) 0.22936(11) 0.43993(10) 0.0270(3) Uani 1 1 d . . . . .
C38 C 0.42565(14) 0.22866(11) 0.46205(10) 0.0286(4) Uani 1 1 d . . . . .
H38 H 0.461162 0.180223 0.444837 0.034 Uiso 1 1 calc R . . . .
C39 C 0.48348(14) 0.29687(12) 0.50864(10) 0.0296(4) Uani 1 1 d . . . . .
C40 C 0.43504(15) 0.36907(12) 0.53476(10) 0.0301(4) Uani 1 1 d . . . . .
H40 H 0.474585 0.415783 0.565895 0.036 Uiso 1 1 calc R . . . .
C41 C 0.32710(15) 0.37101(11) 0.51406(10) 0.0289(4) Uani 1 1 d . . . . .
C42 C 0.26945(14) 0.30273(11) 0.46818(10) 0.0281(4) Uani 1 1 d . . . . .
H42 H 0.195530 0.305674 0.455500 0.034 Uiso 1 1 calc R . . . .
C43 C 0.59993(15) 0.29232(13) 0.52918(11) 0.0341(4) Uani 1 1 d . . . . .
C44 C 0.27439(16) 0.44910(12) 0.54148(12) 0.0359(4) Uani 1 1 d . . . . .
C45 C 0.20719(14) 0.10685(11) 0.45909(10) 0.0280(4) Uani 1 1 d . . . . .
C46 C 0.11477(15) 0.12567(11) 0.49112(11) 0.0298(4) Uani 1 1 d . . . . .
H46 H 0.066618 0.159970 0.469997 0.036 Uiso 1 1 calc R . . . .
C47 C 0.09153(16) 0.09516(12) 0.55358(11) 0.0332(4) Uani 1 1 d . . . . .
C48 C 0.16012(18) 0.04556(12) 0.58626(12) 0.0376(4) Uani 1 1 d . . . . .
H48 H 0.144136 0.024785 0.628519 0.045 Uiso 1 1 calc R . . . .
C49 C 0.25266(17) 0.02686(12) 0.55597(12) 0.0358(4) Uani 1 1 d . . . . .
C50 C 0.27563(16) 0.05676(11) 0.49399(11) 0.0312(4) Uani 1 1 d . . . . .
H50 H 0.339683 0.042980 0.474429 0.037 Uiso 1 1 calc R . . . .
C51 C -0.00553(18) 0.12069(13) 0.58842(13) 0.0402(5) Uani 1 1 d . . . . .
C52 C 0.3298(2) -0.02377(15) 0.59328(14) 0.0497(6) Uani 1 1 d . . . . .
C53 C 0.30676(14) 0.08261(11) 0.33408(10) 0.0285(4) Uani 1 1 d . . . . .
C54 C 0.27927(15) -0.00142(12) 0.31644(11) 0.0307(4) Uani 1 1 d . . . . .
H54 H 0.230799 -0.021529 0.344254 0.037 Uiso 1 1 calc R . . . .
C55 C 0.32040(15) -0.05653(12) 0.25966(11) 0.0330(4) Uani 1 1 d . . . . .
C56 C 0.39110(17) -0.03008(13) 0.21760(12) 0.0397(5) Uani 1 1 d . . . . .
H56 H 0.419931 -0.067603 0.179123 0.048 Uiso 1 1 calc R . . . .
C57 C 0.41850(18) 0.05334(14) 0.23360(13) 0.0411(5) Uani 1 1 d . U . . .
C58 C 0.37775(16) 0.10788(12) 0.29060(11) 0.0344(4) Uani 1 1 d . . . . .
H58 H 0.398843 0.164370 0.300411 0.041 Uiso 1 1 calc R . . . .
C59 C 0.28356(19) -0.14465(13) 0.24270(13) 0.0422(5) Uani 1 1 d . . . . .
C61 C 0.14884(14) 0.17112(11) 0.33228(10) 0.0284(4) Uani 1 1 d . . . . .
C62 C 0.16148(15) 0.23436(12) 0.29398(11) 0.0316(4) Uani 1 1 d . . . . .
H62 H 0.221622 0.271089 0.310305 0.038 Uiso 1 1 calc R . . . .
C63 C 0.08913(15) 0.24512(13) 0.23303(11) 0.0339(4) Uani 1 1 d . . . . .
C64 C 0.00013(16) 0.19347(13) 0.20735(11) 0.0351(4) Uani 1 1 d . . . . .
H64 H -0.049567 0.201032 0.165851 0.042 Uiso 1 1 calc R . . . .
C65 C -0.01436(15) 0.13018(12) 0.24412(11) 0.0333(4) Uani 1 1 d . . . . .
C66 C 0.05830(15) 0.11976(12) 0.30540(11) 0.0308(4) Uani 1 1 d . . . . .
H66 H 0.045873 0.076266 0.329722 0.037 Uiso 1 1 calc R . . . .
C67 C 0.11190(18) 0.31273(16) 0.19384(14) 0.0450(5) Uani 1 1 d . . . . .
C68 C -0.10625(18) 0.06999(15) 0.21683(13) 0.0440(5) Uani 1 1 d . U . . .
B1 B 0.24486(16) 0.14808(12) 0.39222(12) 0.0277(4) Uani 1 1 d . . . . .
F22 F 0.4953(8) 0.0352(2) 0.1193(3) 0.099(2) Uani 0.763(17) 1 d . U P B 1
F23 F 0.5870(4) 0.1026(5) 0.2224(5) 0.0818(15) Uani 0.763(17) 1 d . U P B 1
F24 F 0.4589(5) 0.1569(2) 0.1683(3) 0.0553(9) Uani 0.763(17) 1 d . U P B 1
F28 F -0.1742(3) 0.0875(3) 0.1636(2) 0.0823(17) Uani 0.722(9) 1 d . U P C 1
F29 F -0.1637(3) 0.06682(19) 0.27488(16) 0.0650(9) Uani 0.722(9) 1 d . U P C 1
F30 F -0.0776(5) -0.0056(3) 0.1963(4) 0.0993(19) Uani 0.722(9) 1 d . U P C 1
C60 C 0.4889(5) 0.0870(4) 0.1860(4) 0.0515(11) Uani 0.763(17) 1 d . U P B 1
F22B F 0.5551(16) 0.0255(7) 0.1582(17) 0.097(6) Uani 0.237(17) 1 d . U P B 2
F23B F 0.5841(13) 0.1246(9) 0.2504(9) 0.052(3) Uani 0.237(17) 1 d . U P B 2
F24B F 0.4732(17) 0.132(2) 0.1577(15) 0.093(6) Uani 0.237(17) 1 d . U P B 2
F28B F -0.1249(9) 0.0512(6) 0.1361(4) 0.071(3) Uani 0.278(9) 1 d . U P C 2
F29B F -0.1933(5) 0.0946(6) 0.2349(8) 0.091(5) Uani 0.278(9) 1 d . U P C 2
F30B F -0.0934(11) -0.0013(7) 0.2287(8) 0.080(4) Uani 0.278(9) 1 d . U P C 2
C60B C 0.511(2) 0.0783(15) 0.2010(15) 0.0515(11) Uani 0.237(17) 1 d . U P B 2

loop_
_atom_site_aniso_label
_atom_site_aniso_U_11
_atom_site_aniso_U_22
_atom_site_aniso_U_33
_atom_site_aniso_U_23
_atom_site_aniso_U_13
_atom_site_aniso_U_12
Cu1 0.02890(12) 0.03749(13) 0.03011(12) 0.01204(10) 0.00364(9) 0.00047(9)
Cu2 0.02348(11) 0.04074(13) 0.02936(12) 0.01130(10) 0.00083(9) 0.00102(9)
F1 0.0501(7) 0.0615(8) 0.0316(6) 0.0053(6) 0.0024(5) 0.0001(6)
F2 0.166(2) 0.0728(11) 0.0407(8) 0.0086(8) -0.0307(11) 0.0484(13)
F3 0.0370(7) 0.0911(12) 0.0612(9) -0.0210(9) -0.0106(7) -0.0021(7)
O1 0.0292(6) 0.0352(7) 0.0293(6) 0.0148(5) 0.0087(5) 0.0073(5)
O2 0.0281(6) 0.0299(6) 0.0254(6) 0.0098(5) 0.0063(5) 0.0026(5)
N1 0.0332(8) 0.0425(9) 0.0242(7) 0.0102(7) 0.0042(6) 0.0032(7)
N2 0.0318(8) 0.0414(9) 0.0252(7) 0.0113(7) 0.0041(6) 0.0054(7)
N3 0.0309(8) 0.0339(8) 0.0266(7) 0.0072(6) 0.0012(6) -0.0002(6)
N4 0.0300(8) 0.0371(8) 0.0248(7) 0.0097(6) 0.0016(6) -0.0005(6)
C1 0.0437(12) 0.0551(13) 0.0285(10) 0.0127(9) 0.0077(8) 0.0027(10)
C2 0.0584(14) 0.0655(16) 0.0273(10) 0.0013(10) 0.0109(10) 0.0026(12)
C3 0.0638(16) 0.0539(14) 0.0382(12) -0.0042(10) 0.0087(11) -0.0018(12)
C4 0.0444(12) 0.0433(12) 0.0398(11) 0.0069(9) 0.0078(9) -0.0002(9)
C5 0.0306(9) 0.0370(10) 0.0272(9) 0.0103(8) 0.0025(7) 0.0054(8)
C6 0.0296(9) 0.0331(9) 0.0299(9) 0.0126(7) 0.0053(7) 0.0036(7)
C7 0.0309(9) 0.0379(10) 0.0258(9) 0.0112(7) 0.0077(7) 0.0088(8)
C8 0.0392(11) 0.0469(12) 0.0352(10) 0.0201(9) 0.0108(8) 0.0101(9)
C9 0.0473(12) 0.0620(14) 0.0316(10) 0.0249(10) 0.0087(9) 0.0148(11)
C10 0.0401(11) 0.0655(15) 0.0269(10) 0.0153(10) 0.0023(8) 0.0133(10)
C11 0.0353(10) 0.0500(12) 0.0295(10) 0.0097(9) 0.0017(8) 0.0037(9)
C12 0.0232(8) 0.0342(9) 0.0235(8) 0.0065(7) 0.0026(6) -0.0007(7)
C13 0.0338(10) 0.0390(10) 0.0304(9) 0.0124(8) 0.0067(8) 0.0002(8)
C14 0.0369(10) 0.0432(11) 0.0310(9) 0.0122(8) 0.0104(8) -0.0035(8)
C15 0.0322(10) 0.0429(11) 0.0330(10) 0.0052(8) 0.0123(8) -0.0006(8)
C16 0.0305(9) 0.0335(10) 0.0324(9) 0.0058(8) 0.0075(7) 0.0006(7)
C17 0.0252(8) 0.0324(9) 0.0221(8) 0.0070(7) 0.0008(6) -0.0038(7)
C18 0.0369(10) 0.0389(11) 0.0334(10) 0.0057(8) -0.0019(8) -0.0031(8)
C19 0.0519(13) 0.0359(11) 0.0325(10) 0.0031(8) 0.0032(9) -0.0055(9)
C20 0.0530(13) 0.0341(10) 0.0370(11) 0.0048(8) 0.0142(9) 0.0042(9)
C21 0.0366(10) 0.0362(10) 0.0364(10) 0.0096(8) 0.0086(8) 0.0027(8)
C22 0.0309(9) 0.0319(9) 0.0244(8) 0.0096(7) 0.0042(7) 0.0004(7)
C23 0.0261(8) 0.0303(9) 0.0286(9) 0.0094(7) 0.0024(7) 0.0029(7)
C24 0.0296(9) 0.0283(9) 0.0257(8) 0.0068(7) -0.0006(7) -0.0010(7)
C25 0.0363(10) 0.0362(10) 0.0314(10) 0.0075(8) -0.0035(8) 0.0040(8)
C26 0.0570(13) 0.0419(11) 0.0269(9) 0.0104(8) -0.0081(9) 0.0070(10)
C27 0.0592(14) 0.0456(12) 0.0244(9) 0.0123(8) 0.0030(9) -0.0011(10)
C28 0.0400(11) 0.0463(11) 0.0258(9) 0.0107(8) 0.0049(8) -0.0024(9)
C29 0.0230(8) 0.0391(10) 0.0282(9) 0.0107(8) 0.0028(7) 0.0012(7)
C30 0.0270(9) 0.0418(10) 0.0306(9) 0.0112(8) 0.0039(7) 0.0048(8)
C31 0.0324(10) 0.0380(10) 0.0330(10) 0.0066(8) -0.0029(8) 0.0048(8)
C32 0.0259(9) 0.0464(12) 0.0471(12) 0.0135(10) -0.0008(8) -0.0034(8)
C33 0.0289(9) 0.0440(11) 0.0398(11) 0.0160(9) 0.0076(8) 0.0015(8)
C34 0.0313(9) 0.0366(10) 0.0292(9) 0.0107(8) 0.0043(7) 0.0014(8)
C35 0.0469(13) 0.0509(13) 0.0382(12) 0.0046(10) -0.0099(10) 0.0102(10)
C36 0.0354(10) 0.0749(14) 0.0527(11) 0.0219(11) 0.0143(9) -0.0031(8)
F4 0.0476(13) 0.111(2) 0.0393(10) 0.0194(12) 0.0200(8) -0.0013(13)
F5 0.096(2) 0.1069(16) 0.081(3) -0.0021(17) 0.0553(18) -0.0529(15)
F6 0.0507(18) 0.149(3) 0.0710(19) 0.046(2) 0.0333(14) 0.0442(19)
F4B 0.058(5) 0.279(13) 0.103(6) 0.130(8) 0.034(4) 0.030(7)
F5B 0.096(2) 0.1069(16) 0.081(3) -0.0021(17) 0.0553(18) -0.0529(15)
F6B 0.116(10) 0.075(3) 0.128(11) 0.027(4) 0.082(8) 0.018(3)
F7 0.0363(7) 0.0671(10) 0.0888(11) 0.0373(9) -0.0052(7) 0.0079(7)
F8 0.0321(7) 0.1180(14) 0.0529(8) 0.0285(9) 0.0140(6) 0.0063(8)
F9 0.0315(7) 0.0789(11) 0.0794(11) -0.0340(9) -0.0112(7) 0.0061(7)
F10 0.0982(13) 0.0372(8) 0.1101(14) 0.0285(8) 0.0590(11) 0.0174(8)
F11 0.0391(7) 0.0480(8) 0.1018(13) -0.0118(8) -0.0043(8) 0.0138(6)
F12 0.0814(11) 0.0664(10) 0.0436(8) -0.0054(7) 0.0098(7) 0.0289(8)
F13 0.0356(7) 0.0720(9) 0.0521(8) 0.0069(7) 0.0085(6) 0.0020(6)
F14 0.0554(8) 0.0501(8) 0.0441(7) -0.0024(6) 0.0140(6) -0.0014(6)
F15 0.0710(10) 0.0539(9) 0.0908(12) 0.0297(8) 0.0471(9) -0.0002(7)
F16 0.0997(14) 0.0529(9) 0.0984(14) 0.0469(10) 0.0031(11) 0.0110(9)
F17 0.1234(17) 0.0785(12) 0.0673(11) 0.0138(9) -0.0430(11) 0.0288(12)
F18 0.0798(13) 0.1447(19) 0.1214(17) 0.0996(16) 0.0419(12) 0.0652(13)
F19 0.0480(8) 0.0445(8) 0.1161(15) -0.0029(9) -0.0056(9) -0.0113(7)
F20 0.1133(14) 0.0364(7) 0.0483(8) 0.0124(6) 0.0169(8) 0.0002(8)
F21 0.0810(10) 0.0356(7) 0.0497(8) -0.0032(6) 0.0134(7) 0.0036(7)
F25 0.0659(10) 0.0940(13) 0.0979(13) 0.0653(11) 0.0435(10) 0.0221(9)
F26 0.1077(14) 0.0468(9) 0.0821(12) 0.0307(8) 0.0237(11) -0.0017(9)
F27 0.0678(11) 0.1107(15) 0.0982(14) 0.0825(13) -0.0274(10) -0.0194(10)
C37 0.0282(8) 0.0289(9) 0.0252(8) 0.0095(7) 0.0034(7) -0.0003(7)
C38 0.0298(9) 0.0301(9) 0.0270(9) 0.0086(7) 0.0037(7) 0.0029(7)
C39 0.0272(9) 0.0351(9) 0.0265(9) 0.0077(7) 0.0029(7) -0.0004(7)
C40 0.0310(9) 0.0320(9) 0.0271(9) 0.0064(7) 0.0039(7) -0.0029(7)
C41 0.0309(9) 0.0307(9) 0.0266(8) 0.0081(7) 0.0072(7) 0.0014(7)
C42 0.0257(8) 0.0313(9) 0.0291(9) 0.0108(7) 0.0042(7) 0.0011(7)
C43 0.0288(9) 0.0386(10) 0.0326(10) 0.0032(8) 0.0036(7) 0.0017(8)
C44 0.0348(10) 0.0329(10) 0.0396(11) 0.0059(8) 0.0076(8) 0.0023(8)
C45 0.0293(9) 0.0262(8) 0.0273(9) 0.0064(7) -0.0008(7) -0.0028(7)
C46 0.0305(9) 0.0282(9) 0.0300(9) 0.0074(7) 0.0007(7) -0.0032(7)
C47 0.0359(10) 0.0307(9) 0.0325(9) 0.0058(8) 0.0062(8) -0.0074(8)
C48 0.0496(12) 0.0324(10) 0.0324(10) 0.0120(8) 0.0045(9) -0.0048(9)
C49 0.0438(11) 0.0299(9) 0.0342(10) 0.0117(8) 0.0004(8) 0.0007(8)
C50 0.0340(9) 0.0294(9) 0.0301(9) 0.0084(7) 0.0009(7) 0.0007(7)
C51 0.0433(11) 0.0366(11) 0.0417(11) 0.0083(9) 0.0113(9) -0.0066(9)
C52 0.0630(15) 0.0457(13) 0.0466(13) 0.0247(11) 0.0047(11) 0.0121(11)
C53 0.0263(8) 0.0307(9) 0.0280(9) 0.0087(7) -0.0009(7) 0.0007(7)
C54 0.0283(9) 0.0324(9) 0.0316(9) 0.0097(7) 0.0014(7) -0.0003(7)
C55 0.0320(9) 0.0311(9) 0.0334(10) 0.0058(8) -0.0022(8) 0.0005(7)
C56 0.0393(11) 0.0407(11) 0.0363(10) 0.0015(9) 0.0069(9) 0.0017(9)
C57 0.0405(11) 0.0425(11) 0.0399(11) 0.0053(9) 0.0111(9) -0.0046(9)
C58 0.0352(10) 0.0325(10) 0.0347(10) 0.0067(8) 0.0042(8) -0.0041(8)
C59 0.0482(12) 0.0338(10) 0.0411(11) 0.0033(9) 0.0027(9) -0.0003(9)
C61 0.0287(9) 0.0305(9) 0.0271(9) 0.0084(7) 0.0042(7) 0.0041(7)
C62 0.0286(9) 0.0345(10) 0.0331(9) 0.0110(8) 0.0038(7) 0.0014(7)
C63 0.0325(9) 0.0394(10) 0.0339(10) 0.0158(8) 0.0063(8) 0.0064(8)
C64 0.0316(9) 0.0447(11) 0.0310(9) 0.0141(8) 0.0012(8) 0.0061(8)
C65 0.0292(9) 0.0379(10) 0.0325(9) 0.0084(8) 0.0022(7) 0.0016(8)
C66 0.0312(9) 0.0310(9) 0.0308(9) 0.0097(7) 0.0022(7) 0.0009(7)
C67 0.0374(11) 0.0567(14) 0.0487(13) 0.0299(11) 0.0038(9) 0.0046(10)
C68 0.0386(11) 0.0481(12) 0.0429(11) 0.0132(9) -0.0066(9) -0.0033(9)
B1 0.0272(9) 0.0269(9) 0.0291(10) 0.0080(8) 0.0018(8) -0.0007(8)
F22 0.160(6) 0.0689(17) 0.077(3) -0.0054(16) 0.082(3) -0.020(2)
F23 0.0437(14) 0.110(4) 0.111(4) 0.058(3) 0.028(2) 0.002(2)
F24 0.063(2) 0.0564(17) 0.0539(14) 0.0226(13) 0.0194(13) -0.0035(12)
F28 0.0561(18) 0.113(3) 0.081(3) 0.061(2) -0.0394(19) -0.0377(19)
F29 0.0526(15) 0.0822(18) 0.0627(15) 0.0282(13) 0.0017(11) -0.0278(12)
F30 0.066(2) 0.0501(17) 0.150(5) -0.030(2) -0.010(3) -0.0042(15)
C60 0.056(3) 0.0481(19) 0.055(3) 0.0118(16) 0.025(2) 0.0010(18)
F22B 0.097(9) 0.073(5) 0.125(12) -0.008(5) 0.082(9) -0.010(5)
F23B 0.038(4) 0.057(5) 0.070(6) 0.030(4) 0.017(4) -0.007(3)
F24B 0.066(6) 0.152(15) 0.090(11) 0.083(11) 0.022(6) 0.015(8)
F28B 0.070(6) 0.090(5) 0.041(2) 0.006(3) -0.014(3) -0.038(4)
F29B 0.036(3) 0.089(6) 0.121(9) -0.036(6) 0.016(4) -0.012(3)
F30B 0.065(6) 0.057(4) 0.112(8) 0.047(5) -0.053(5) -0.032(3)
C60B 0.056(3) 0.0481(19) 0.055(3) 0.0118(16) 0.025(2) 0.0010(18)

loop_
_atom_type_symbol
_atom_type_description
_atom_type_scat_dispersion_real
_atom_type_scat_dispersion_imag
_atom_type_scat_source
C C 0.0033 0.0016 'International Tables Vol C Tables 4.2.6.8 and 6.1.1.4'
H H 0.0000 0.0000 'International Tables Vol C Tables 4.2.6.8 and 6.1.1.4'
B B 0.0013 0.0007 'International Tables Vol C Tables 4.2.6.8 and 6.1.1.4'
Cu Cu 0.3201 1.2651 'International Tables Vol C Tables 4.2.6.8 and 6.1.1.4'
F F 0.0171 0.0103 'International Tables Vol C Tables 4.2.6.8 and 6.1.1.4'
N N 0.0061 0.0033 'International Tables Vol C Tables 4.2.6.8 and 6.1.1.4'
O O 0.0106 0.0060 'International Tables Vol C Tables 4.2.6.8 and 6.1.1.4'

loop_
_geom_angle_atom_site_label_1
_geom_angle_atom_site_label_2
_geom_angle_atom_site_label_3
_geom_angle
N1 Cu1 Cu2 123.47(5)
N1 Cu1 N2 91.99(7)
N2 Cu1 Cu2 131.29(5)
C29 Cu1 Cu2 51.97(5)
C29 Cu1 N1 148.73(7)
C29 Cu1 N2 113.28(7)
N3 Cu2 Cu1 129.80(4)
N4 Cu2 Cu1 125.02(5)
N4 Cu2 N3 90.62(6)
C29 Cu2 Cu1 52.00(6)
C29 Cu2 N3 115.61(7)
C29 Cu2 N4 147.53(7)
C12 O1 C6 118.94(14)
C17 O2 C23 118.23(14)
C1 N1 Cu1 123.46(15)
C5 N1 Cu1 118.48(13)
C5 N1 C1 117.80(18)
C7 N2 Cu1 116.80(12)
C11 N2 Cu1 124.93(14)
C11 N2 C7 118.03(17)
C18 N3 Cu2 123.95(14)
C18 N3 C22 117.68(17)
C22 N3 Cu2 117.59(12)
C24 N4 Cu2 119.43(12)
C24 N4 C28 117.88(16)
C28 N4 Cu2 122.12(14)
N1 C1 C2 122.7(2)
C1 C2 C3 119.1(2)
C2 C3 C4 118.8(2)
C5 C4 C3 119.1(2)
N1 C5 C4 122.50(18)
N1 C5 C6 115.81(17)
C4 C5 C6 121.67(18)
O1 C6 C5 103.96(14)
O1 C6 C7 110.74(15)
C5 C6 C7 112.84(15)
N2 C7 C6 115.58(16)
N2 C7 C8 122.42(18)
C8 C7 C6 122.00(18)
C7 C8 C9 118.9(2)
C10 C9 C8 119.05(19)
C9 C10 C11 118.9(2)
N2 C11 C10 122.7(2)
O1 C12 C13 125.76(17)
O1 C12 C17 114.13(15)
C13 C12 C17 120.10(17)
C12 C13 C14 119.75(19)
C15 C14 C13 120.25(18)
C14 C15 C16 120.37(18)
C17 C16 C15 119.75(18)
O2 C17 C12 114.43(15)
O2 C17 C16 125.76(17)
C16 C17 C12 119.77(17)
N3 C18 C19 122.8(2)
C20 C19 C18 119.1(2)
C19 C20 C21 118.8(2)
C22 C21 C20 118.8(2)
N3 C22 C21 122.79(18)
N3 C22 C23 115.35(16)
C21 C22 C23 121.83(17)
O2 C23 C22 110.80(14)
O2 C23 C24 106.06(14)
C24 C23 C22 110.94(15)
N4 C24 C23 116.34(15)
N4 C24 C25 122.30(18)
C25 C24 C23 121.32(17)
C24 C25 C26 119.1(2)
C27 C26 C25 118.94(19)
C26 C27 C28 119.07(19)
N4 C28 C27 122.7(2)
Cu2 C29 Cu1 76.03(7)
C30 C29 Cu1 115.96(14)
C30 C29 Cu2 115.48(14)
C30 C29 C34 115.41(17)
C34 C29 Cu1 110.43(14)
C34 C29 Cu2 117.47(13)
C31 C30 C29 122.56(18)
C30 C31 C35 118.9(2)
C32 C31 C30 120.46(19)
C32 C31 C35 120.50(19)
C33 C32 C31 118.30(18)
C32 C33 C36 118.53(19)
C34 C33 C32 121.19(19)
C34 C33 C36 120.3(2)
C33 C34 C29 122.03(18)
F1 C35 C31 112.49(18)
F2 C35 F1 105.8(2)
F2 C35 F3 107.5(2)
F2 C35 C31 111.9(2)
F3 C35 F1 105.76(19)
F3 C35 C31 112.9(2)
F4 C36 C33 114.4(2)
F5 C36 C33 115.7(3)
F5 C36 F4 105.0(3)
F5 C36 F6 103.5(3)
F6 C36 C33 113.6(3)
F6 C36 F4 103.2(3)
F4B C36 C33 110.1(7)
F4B C36 F5B 109.1(9)
F4B C36 F6B 116.4(12)
F5B C36 C33 104.8(5)
F6B C36 C33 108.7(8)
F6B C36 F5B 107.1(9)
C38 C37 C42 116.02(17)
C38 C37 B1 123.44(16)
C42 C37 B1 120.19(16)
C39 C38 C37 122.04(17)
C38 C39 C43 119.24(17)
C40 C39 C38 120.98(17)
C40 C39 C43 119.77(17)
C39 C40 C41 118.02(17)
C40 C41 C42 120.91(17)
C40 C41 C44 118.31(17)
C42 C41 C44 120.77(17)
C41 C42 C37 122.01(17)
F7 C43 C39 112.50(17)
F8 C43 F7 105.77(18)
F8 C43 F9 107.03(18)
F8 C43 C39 112.24(17)
F9 C43 F7 105.89(18)
F9 C43 C39 112.90(16)
F10 C44 F11 107.80(19)
F10 C44 F12 105.07(19)
F10 C44 C41 112.66(17)
F11 C44 F12 104.54(18)
F11 C44 C41 114.05(17)
F12 C44 C41 112.02(17)
C46 C45 C50 116.12(17)
C46 C45 B1 123.89(16)
C50 C45 B1 119.55(16)
C45 C46 C47 121.61(18)
C46 C47 C51 119.55(19)
C48 C47 C46 120.86(19)
C48 C47 C51 119.49(18)
C47 C48 C49 118.51(18)
C48 C49 C50 120.72(19)
C48 C49 C52 118.86(19)
C50 C49 C52 120.4(2)
C49 C50 C45 122.18(19)
F13 C51 F14 106.12(18)
F13 C51 F15 106.64(18)
F13 C51 C47 113.28(18)
F14 C51 C47 111.93(17)
F15 C51 F14 106.03(18)
F15 C51 C47 112.33(18)
F16 C52 F17 104.7(2)
F16 C52 C49 113.0(2)
F17 C52 C49 111.4(2)
F18 C52 F16 105.9(2)
F18 C52 F17 107.3(3)
F18 C52 C49 113.90(19)
C54 C53 B1 121.37(16)
C58 C53 C54 115.72(17)
C58 C53 B1 122.21(17)
C55 C54 C53 122.33(18)
C54 C55 C59 118.68(18)
C56 C55 C54 120.89(18)
C56 C55 C59 120.38(19)
C55 C56 C57 117.70(19)
C56 C57 C60 120.3(3)
C56 C57 C60B 116.7(10)
C58 C57 C56 121.1(2)
C58 C57 C60 118.5(3)
C58 C57 C60B 120.5(10)
C57 C58 C53 122.23(19)
F19 C59 F20 107.3(2)
F19 C59 F21 105.26(18)
F19 C59 C55 112.37(18)
F20 C59 F21 105.49(18)
F20 C59 C55 112.69(18)
F21 C59 C55 113.15(19)
C62 C61 B1 121.47(16)
C66 C61 C62 115.67(17)
C66 C61 B1 121.75(16)
C63 C62 C61 122.29(18)
C62 C63 C67 118.23(19)
C64 C63 C62 121.03(18)
C64 C63 C67 120.71(18)
C63 C64 C65 117.94(18)
C64 C65 C66 120.83(18)
C64 C65 C68 120.54(18)
C66 C65 C68 118.59(18)
C65 C66 C61 122.24(18)
F25 C67 F26 104.0(2)
F25 C67 F27 109.1(2)
F25 C67 C63 112.91(19)
F26 C67 C63 111.89(19)
F27 C67 F26 104.5(2)
F27 C67 C63 113.67(19)
F28 C68 C65 114.7(2)
F28 C68 F29 104.1(3)
F28 C68 F30 110.4(4)
F29 C68 C65 110.9(2)
F30 C68 C65 112.5(3)
F30 C68 F29 103.3(3)
F28B C68 C65 109.6(4)
F29B C68 C65 116.0(4)
F29B C68 F28B 103.0(6)
F29B C68 F30B 109.9(8)
F30B C68 C65 116.4(6)
F30B C68 F28B 99.9(7)
C37 B1 C53 114.27(15)
C37 B1 C61 112.02(15)
C45 B1 C37 103.84(14)
C45 B1 C53 111.09(15)
C45 B1 C61 114.93(15)
C61 B1 C53 101.11(14)
F22 C60 C57 112.8(5)
F23 C60 C57 111.4(5)
F23 C60 F22 106.5(5)
F24 C60 C57 114.3(5)
F24 C60 F22 105.6(5)
F24 C60 F23 105.6(6)
F22B C60B C57 119.2(18)
F22B C60B F23B 108.3(19)
F22B C60B F24B 106.0(19)
F23B C60B C57 115.3(18)
F23B C60B F24B 101(2)
F24B C60B C57 104.6(19)

loop_
_geom_bond_atom_site_label_1
_geom_bond_atom_site_label_2
_geom_bond_distance
Cu1 Cu2 2.4383(4)
Cu1 N1 2.0013(17)
Cu1 N2 2.0935(16)
Cu1 C29 1.980(2)
Cu2 N3 2.1244(16)
Cu2 N4 2.0041(16)
Cu2 C29 1.9793(18)
F1 C35 1.342(3)
F2 C35 1.330(3)
F3 C35 1.340(3)
O1 C6 1.435(2)
O1 C12 1.381(2)
O2 C17 1.380(2)
O2 C23 1.430(2)
N1 C1 1.347(3)
N1 C5 1.347(3)
N2 C7 1.347(3)
N2 C11 1.337(3)
N3 C18 1.342(3)
N3 C22 1.346(2)
N4 C24 1.346(2)
N4 C28 1.349(2)
C1 C2 1.376(3)
C2 C3 1.376(4)
C3 C4 1.387(3)
C4 C5 1.375(3)
C5 C6 1.515(3)
C6 C7 1.519(3)
C7 C8 1.383(3)
C8 C9 1.385(3)
C9 C10 1.373(3)
C10 C11 1.388(3)
C12 C13 1.384(3)
C12 C17 1.396(3)
C13 C14 1.394(3)
C14 C15 1.371(3)
C15 C16 1.395(3)
C16 C17 1.386(3)
C18 C19 1.384(3)
C19 C20 1.375(3)
C20 C21 1.388(3)
C21 C22 1.380(3)
C22 C23 1.516(3)
C23 C24 1.512(2)
C24 C25 1.383(3)
C25 C26 1.387(3)
C26 C27 1.374(3)
C27 C28 1.380(3)
C29 C30 1.407(3)
C29 C34 1.416(3)
C30 C31 1.394(3)
C31 C32 1.391(3)
C31 C35 1.487(3)
C32 C33 1.390(3)
C33 C34 1.385(3)
C33 C36 1.495(3)
C36 F4 1.352(4)
C36 F5 1.311(4)
C36 F6 1.334(4)
C36 F4B 1.221(10)
C36 F5B 1.370(10)
C36 F6B 1.272(12)
F7 C43 1.326(3)
F8 C43 1.322(2)
F9 C43 1.325(2)
F10 C44 1.320(3)
F11 C44 1.325(2)
F12 C44 1.344(3)
F13 C51 1.328(3)
F14 C51 1.343(3)
F15 C51 1.339(2)
F16 C52 1.320(3)
F17 C52 1.326(3)
F18 C52 1.316(3)
F19 C59 1.332(3)
F20 C59 1.333(3)
F21 C59 1.345(3)
F25 C67 1.312(3)
F26 C67 1.351(3)
F27 C67 1.316(3)
C37 C38 1.395(3)
C37 C42 1.408(3)
C37 B1 1.638(3)
C38 C39 1.395(3)
C39 C40 1.388(3)
C39 C43 1.498(3)
C40 C41 1.388(3)
C41 C42 1.390(3)
C41 C44 1.500(3)
C45 C46 1.399(3)
C45 C50 1.408(3)
C45 B1 1.637(3)
C46 C47 1.401(3)
C47 C48 1.384(3)
C47 C51 1.497(3)
C48 C49 1.386(3)
C49 C50 1.386(3)
C49 C52 1.501(3)
C53 C54 1.399(3)
C53 C58 1.396(3)
C53 B1 1.640(3)
C54 C55 1.391(3)
C55 C56 1.383(3)
C55 C59 1.493(3)
C56 C57 1.390(3)
C57 C58 1.386(3)
C57 C60 1.508(7)
C57 C60B 1.49(3)
C61 C62 1.403(3)
C61 C66 1.398(3)
C61 B1 1.638(3)
C62 C63 1.389(3)
C63 C64 1.383(3)
C63 C67 1.503(3)
C64 C65 1.390(3)
C65 C66 1.394(3)
C65 C68 1.494(3)
C68 F28 1.297(3)
C68 F29 1.370(3)
C68 F30 1.311(5)
C68 F28B 1.412(7)
C68 F29B 1.257(7)
C68 F30B 1.267(10)
F22 C60 1.337(7)
F23 C60 1.334(7)
F24 C60 1.329(6)
F22B C60B 1.24(3)
F23B C60B 1.31(3)
F24B C60B 1.37(2)
